data_4117925
loop_
_publ_author_name
'Sherzod T. Madrahimov'
'John F. Hartwig'

_publ_section_title
;
 Origins of Enantioselectivity during Allylic Substitution Reactions
 Catalyzed by Metallacyclic Iridium Complexes
;
_journal_name_full 'Journal of the American Chemical Society'
_journal_page_first 8136
_journal_page_last 8147
_journal_paper_doi 10.1021/ja212217j
_journal_volume 134
_journal_year 2012
_chemical_absolute_configuration ad
_chemical_formula_moiety 'C53 H48 F2 Ir N O2 P, C6 H6, B F4 '
_chemical_formula_sum 'C59 H54 B F6 Ir N O2 P'
_chemical_formula_weight 1157.01
_chemical_name_systematic
; 
? 
;
_space_group_IT_number 19
_symmetry_cell_setting orthorhombic
_symmetry_space_group_name_Hall 'P 2ac 2ab'
_symmetry_space_group_name_H-M 'P 21 21 21'
_atom_sites_solution_hydrogens geom
_atom_sites_solution_primary direct
_atom_sites_solution_secondary difmap
_audit_creation_method SHELXL-97
_audit_update_record
; 
? 
;
_cell_angle_alpha 90.00
_cell_angle_beta 90.00
_cell_angle_gamma 90.00
_cell_formula_units_Z 4
_cell_length_a 11.8217(4)
_cell_length_b 17.9236(6)
_cell_length_c 23.4719(9)
_cell_measurement_reflns_used 6965
_cell_measurement_temperature 193(2)
_cell_measurement_theta_max 21.20
_cell_measurement_theta_min 2.43
_cell_volume 4973.4(3)
_computing_cell_refinement 'SAINT V7.23A (Bruker, 2005)'
_computing_data_collection 'APEX2 V2.0-1 (Bruker, 2004)'
_computing_data_reduction
; 
SAINT V7.23A, XPREP V2005/2, SADABS V2007/4, TWINABS V2007/5 
(Bruker, 2005 & 2007) 
;
_computing_molecular_graphics
; 
SHELXTL V6.12 (Bruker, 2005), CrystalMaker v2.1.3 (CrystalMaker, 1994) 
;
_computing_publication_material 'XCIF V6.12 (Bruker, 2005)'
_computing_structure_refinement 'SHELXTL V6.12 (Bruker, 2005)'
_computing_structure_solution 'SHELXTL V6.12 (Bruker, 2005)'
_diffrn_ambient_temperature 193(2)
_diffrn_measured_fraction_theta_full 0.999
_diffrn_measured_fraction_theta_max 0.999
_diffrn_measurement_device 'Bruker Kappa/ApexII CCD'
_diffrn_measurement_method 'profile data from \f and \w scans'
_diffrn_radiation_monochromator graphite
_diffrn_radiation_source 'fine-focus sealed tube'
_diffrn_radiation_type MoK\a
_diffrn_radiation_wavelength 0.71073
_diffrn_radiation_wavelength_id ba10gas
_diffrn_reflns_av_R_equivalents 0.0821
_diffrn_reflns_av_sigmaI/netI 0.0850
_diffrn_reflns_limit_h_max 14
_diffrn_reflns_limit_h_min -10
_diffrn_reflns_limit_k_max 21
_diffrn_reflns_limit_k_min -18
_diffrn_reflns_limit_l_max 28
_diffrn_reflns_limit_l_min -27
_diffrn_reflns_number 55127
_diffrn_reflns_theta_full 25.37
_diffrn_reflns_theta_max 25.37
_diffrn_reflns_theta_min 1.43
_exptl_absorpt_coefficient_mu 2.785
_exptl_absorpt_correction_T_max 0.8119
_exptl_absorpt_correction_T_min 0.7537
_exptl_absorpt_correction_type integration
_exptl_absorpt_process_details 'SHELXTL/XPREP V2005/2 (Bruker, 2005)'
_exptl_crystal_colour colourless
_exptl_crystal_density_diffrn 1.545
_exptl_crystal_description prism
_exptl_crystal_F_000 2328
_exptl_crystal_id ba10gas
_exptl_crystal_preparation
; 
The data crystal was mounted using oil (Parantone-N, Exxon) to a 
0.3 mm cryo-loop (Hampton Research) with the (-1 -1 0) scattering 
planes roughly normal to the spindle axis. 
;
_exptl_crystal_size_max 0.198
_exptl_crystal_size_mid 0.172
_exptl_crystal_size_min 0.118
_refine_diff_density_max 0.664
_refine_diff_density_min -0.526
_refine_diff_density_rms 0.106
_refine_ls_abs_structure_details 'Flack (1983),  4050 Friedels'
_refine_ls_abs_structure_Flack -0.003(6)
_refine_ls_extinction_method none
_refine_ls_goodness_of_fit_ref 1.020
_refine_ls_hydrogen_treatment noref
_refine_ls_matrix_type full
_refine_ls_number_parameters 718
_refine_ls_number_reflns 9118
_refine_ls_number_restraints 439
_refine_ls_restrained_S_all 1.021
_refine_ls_R_factor_all 0.0737
_refine_ls_R_factor_gt 0.0436
_refine_ls_shift/su_max 0.002
_refine_ls_shift/su_mean 0.000
_refine_ls_structure_factor_coef Fsqd
_refine_ls_weighting_details 'calc w=1/[\s^2^(Fo^2^)+(0.0326P)^2^+0.0000P] where P=(Fo^2^+2Fc^2^)/3'
_refine_ls_weighting_scheme calc
_refine_ls_wR_factor_gt 0.0694
_refine_ls_wR_factor_ref 0.0776
_reflns_number_gt 6956
_reflns_number_total 9118
_reflns_threshold_expression >2sigma(I)
_cod_data_source_file ja212217j_si_002.cif
_cod_data_source_block ba10gas
_cod_original_sg_symbol_Hall 'P 2ac 2ab '
_cod_original_sg_symbol_H-M 'P 21 21 21 '
_cod_database_code 4117925

loop_
_symmetry_equiv_pos_as_xyz
'x, y, z'
'-x+1/2, -y, z+1/2'
'-x, y+1/2, -z+1/2'
'x+1/2, -y+1/2, -z'

loop_
_atom_site_label
_atom_site_type_symbol
_atom_site_fract_x
_atom_site_fract_y
_atom_site_fract_z
_atom_site_U_iso_or_equiv
_atom_site_adp_type
_atom_site_occupancy
_atom_site_symmetry_multiplicity
_atom_site_calc_flag
_atom_site_refinement_flags
_atom_site_disorder_assembly
_atom_site_disorder_group
Ir1 Ir 0.67019(2) 0.183466(14) 0.244109(9) 0.03064(8) Uani 1 1 d . . .
P1 P 0.52583(15) 0.22740(10) 0.29766(7) 0.0295(4) Uani 1 1 d . . .
O1 O 0.4857(3) 0.3125(2) 0.29640(16) 0.0308(10) Uani 1 1 d . . .
O2 O 0.4096(3) 0.1840(3) 0.28168(15) 0.0332(10) Uani 1 1 d . . .
F1 F 0.9472(4) 0.0988(3) 0.3218(2) 0.0788(16) Uani 1 1 d . . .
F2 F 0.9860(5) 0.1567(3) 0.1265(2) 0.100(2) Uani 1 1 d . . .
N1 N 0.5607(4) 0.2199(3) 0.3658(2) 0.0319(15) Uani 1 1 d . . .
C1 C 0.4106(5) 0.3412(3) 0.2553(3) 0.0320(15) Uani 1 1 d . . .
C2 C 0.4568(6) 0.3924(4) 0.2170(3) 0.0363(18) Uani 1 1 d . . .
H2A H 0.5346 0.4054 0.2191 0.044 Uiso 1 1 calc R . .
C3 C 0.3895(7) 0.4233(4) 0.1769(3) 0.0409(19) Uani 1 1 d . . .
H3A H 0.4205 0.4587 0.1511 0.049 Uiso 1 1 calc R . .
C4 C 0.2739(7) 0.4042(4) 0.1724(3) 0.041(2) Uani 1 1 d . . .
C5 C 0.2033(6) 0.4371(4) 0.1298(3) 0.044(2) Uani 1 1 d . . .
H5A H 0.2330 0.4742 0.1050 0.053 Uiso 1 1 calc R . .
C6 C 0.0940(7) 0.4154(4) 0.1249(3) 0.049(2) Uani 1 1 d . . .
H6A H 0.0473 0.4372 0.0965 0.058 Uiso 1 1 calc R . .
C7 C 0.0499(7) 0.3616(5) 0.1607(3) 0.055(2) Uani 1 1 d . . .
H7A H -0.0262 0.3458 0.1559 0.066 Uiso 1 1 calc R . .
C8 C 0.1145(6) 0.3309(4) 0.2032(3) 0.043(2) Uani 1 1 d . . .
H8A H 0.0816 0.2950 0.2279 0.052 Uiso 1 1 calc R . .
C9 C 0.2288(6) 0.3514(4) 0.2110(3) 0.040(2) Uani 1 1 d . . .
C10 C 0.2990(4) 0.3210(4) 0.2552(3) 0.0344(14) Uani 1 1 d . . .
C11 C 0.2541(5) 0.2679(4) 0.2982(3) 0.0309(16) Uani 1 1 d . . .
C12 C 0.1560(6) 0.2851(4) 0.3325(3) 0.0381(18) Uani 1 1 d . . .
C13 C 0.1052(6) 0.3562(5) 0.3341(3) 0.048(2) Uani 1 1 d . . .
H13A H 0.1352 0.3953 0.3113 0.058 Uiso 1 1 calc R . .
C14 C 0.0140(8) 0.3697(6) 0.3677(4) 0.070(3) Uani 1 1 d . . .
H14A H -0.0203 0.4177 0.3674 0.084 Uiso 1 1 calc R . .
C15 C -0.0299(7) 0.3139(7) 0.4029(3) 0.069(3) Uani 1 1 d . . .
H15A H -0.0936 0.3245 0.4262 0.083 Uiso 1 1 calc R . .
C16 C 0.0156(7) 0.2465(6) 0.4042(3) 0.061(2) Uani 1 1 d . . .
H16A H -0.0158 0.2092 0.4282 0.074 Uiso 1 1 calc R . .
C17 C 0.1120(6) 0.2295(5) 0.3696(3) 0.044(2) Uani 1 1 d . . .
C18 C 0.1640(7) 0.1597(4) 0.3720(3) 0.048(2) Uani 1 1 d . . .
H18A H 0.1304 0.1211 0.3940 0.058 Uiso 1 1 calc R . .
C19 C 0.2610(6) 0.1457(4) 0.3436(3) 0.0417(19) Uani 1 1 d . . .
H19A H 0.2979 0.0989 0.3471 0.050 Uiso 1 1 calc R . .
C20 C 0.3064(5) 0.2022(4) 0.3086(2) 0.0302(17) Uani 1 1 d . . .
C21 C 0.5292(5) 0.2654(4) 0.4169(3) 0.0316(17) Uani 1 1 d . . .
H21A H 0.5381 0.2312 0.4503 0.038 Uiso 1 1 calc R . .
C22 C 0.6081(6) 0.3302(4) 0.4281(3) 0.0371(18) Uani 1 1 d . . .
C23 C 0.6791(6) 0.3276(4) 0.4753(2) 0.0432(17) Uani 1 1 d . . .
H23A H 0.6822 0.2834 0.4976 0.052 Uiso 1 1 calc R . .
C24 C 0.7459(6) 0.3883(5) 0.4906(3) 0.049(2) Uani 1 1 d . . .
H24A H 0.7946 0.3848 0.5227 0.059 Uiso 1 1 calc R . .
C25 C 0.7417(7) 0.4522(5) 0.4601(4) 0.056(2) Uani 1 1 d . . .
H25A H 0.7829 0.4949 0.4720 0.068 Uiso 1 1 calc R . .
C26 C 0.6777(8) 0.4540(5) 0.4125(3) 0.066(2) Uani 1 1 d . . .
H26A H 0.6795 0.4972 0.3891 0.079 Uiso 1 1 calc R . .
C27 C 0.6087(7) 0.3941(4) 0.3965(3) 0.051(2) Uani 1 1 d . . .
H27A H 0.5622 0.3980 0.3636 0.061 Uiso 1 1 calc R . .
C28 C 0.4062(5) 0.2908(4) 0.4182(3) 0.044(2) Uani 1 1 d . . .
H28A H 0.3565 0.2480 0.4113 0.066 Uiso 1 1 calc R . .
H28B H 0.3939 0.3285 0.3886 0.066 Uiso 1 1 calc R . .
H28C H 0.3890 0.3123 0.4556 0.066 Uiso 1 1 calc R . .
C29 C 0.6617(6) 0.1740(4) 0.3757(2) 0.0320(15) Uani 1 1 d . . .
H29A H 0.7273 0.2078 0.3832 0.038 Uiso 1 1 calc R . .
C30 C 0.6482(6) 0.1216(3) 0.4262(2) 0.0287(16) Uani 1 1 d . . .
C31 C 0.5544(6) 0.0780(4) 0.4329(3) 0.0382(18) Uani 1 1 d . . .
H31A H 0.4923 0.0842 0.4076 0.046 Uiso 1 1 calc R . .
C32 C 0.5476(6) 0.0252(4) 0.4754(3) 0.046(2) Uani 1 1 d . . .
H32A H 0.4815 -0.0045 0.4792 0.055 Uiso 1 1 calc R . .
C33 C 0.6374(8) 0.0154(4) 0.5128(3) 0.059(2) Uani 1 1 d . . .
H33A H 0.6330 -0.0209 0.5422 0.071 Uiso 1 1 calc R . .
C34 C 0.7322(7) 0.0584(5) 0.5068(3) 0.060(2) Uani 1 1 d . . .
H34A H 0.7937 0.0524 0.5324 0.072 Uiso 1 1 calc R . .
C35 C 0.7389(6) 0.1106(4) 0.4637(3) 0.0454(19) Uani 1 1 d . . .
H35A H 0.8059 0.1393 0.4593 0.054 Uiso 1 1 calc R . .
C36 C 0.6878(6) 0.1269(4) 0.3225(2) 0.0328(17) Uani 1 1 d . . .
H36A H 0.6370 0.0831 0.3223 0.039 Uiso 1 1 calc R . .
H36B H 0.7664 0.1082 0.3255 0.039 Uiso 1 1 calc R . .
C37 C 0.7539(6) 0.2891(4) 0.2647(3) 0.049(2) Uani 1 1 d . . .
H37A H 0.7239 0.3001 0.2281 0.059 Uiso 1 1 calc R . .
H37B H 0.7284 0.3161 0.2971 0.059 Uiso 1 1 calc R . .
C38 C 0.8352(7) 0.2334(4) 0.2709(3) 0.0447(18) Uani 1 1 d . . .
H38A H 0.8644 0.2231 0.3078 0.054 Uiso 1 1 calc R . .
C39 C 0.8745(6) 0.1931(4) 0.2256(3) 0.054(2) Uani 1 1 d . . .
H39A H 0.8437 0.2067 0.1896 0.065 Uiso 1 1 calc R . .
C40 C 0.9582(7) 0.1311(5) 0.2242(4) 0.060(2) Uani 1 1 d . . .
C41 C 0.9969(7) 0.0874(5) 0.2692(3) 0.064(2) Uani 1 1 d . . .
C42 C 1.0801(7) 0.0340(5) 0.2655(5) 0.074(3) Uani 1 1 d . . .
H42A H 1.0992 0.0045 0.2977 0.089 Uiso 1 1 calc R . .
C43 C 1.1343(9) 0.0239(7) 0.2152(5) 0.092(4) Uani 1 1 d . . .
H43A H 1.1929 -0.0122 0.2122 0.111 Uiso 1 1 calc R . .
C44 C 1.1043(9) 0.0661(7) 0.1683(5) 0.095(4) Uani 1 1 d . . .
H44A H 1.1418 0.0596 0.1329 0.114 Uiso 1 1 calc R . .
C45 C 1.0188(9) 0.1177(6) 0.1741(4) 0.080(3) Uani 1 1 d . . .
C46 C 0.5632(6) 0.0885(4) 0.2171(3) 0.043(2) Uani 1 1 d . . .
H46A H 0.5306 0.0606 0.2501 0.051 Uiso 1 1 calc R . .
C47 C 0.6763(7) 0.0697(4) 0.2069(3) 0.0443(18) Uani 1 1 d . . .
H47A H 0.7077 0.0304 0.2327 0.053 Uiso 1 1 calc R . .
C48 C 0.7235(7) 0.0699(5) 0.1486(3) 0.072(3) Uani 1 1 d . . .
H48A H 0.6947 0.0253 0.1284 0.087 Uiso 1 1 calc R . .
H48B H 0.8067 0.0646 0.1515 0.087 Uiso 1 1 calc R . .
C49 C 0.6980(8) 0.1390(5) 0.1114(3) 0.073(3) Uani 1 1 d . . .
H49A H 0.7618 0.1469 0.0847 0.087 Uiso 1 1 calc R . .
H49B H 0.6294 0.1290 0.0884 0.087 Uiso 1 1 calc R . .
C50 C 0.6797(8) 0.2104(4) 0.1457(3) 0.059(2) Uani 1 1 d D . .
H50A H 0.7318 0.2523 0.1356 0.070 Uiso 1 1 calc R . .
C51 C 0.5743(7) 0.2325(5) 0.1643(3) 0.051(2) Uani 1 1 d D . .
H51A H 0.5632 0.2877 0.1654 0.062 Uiso 1 1 calc R . .
C52 C 0.4648(7) 0.1874(5) 0.1538(3) 0.066(2) Uani 1 1 d . . .
H52A H 0.4455 0.1896 0.1128 0.079 Uiso 1 1 calc R . .
H52B H 0.4020 0.2106 0.1754 0.079 Uiso 1 1 calc R . .
C53 C 0.4765(7) 0.1048(5) 0.1721(3) 0.065(3) Uani 1 1 d . . .
H53A H 0.4020 0.0875 0.1861 0.078 Uiso 1 1 calc R . .
H53B H 0.4951 0.0750 0.1379 0.078 Uiso 1 1 calc R . .
B1 B 0.7137(7) 0.4408(5) 0.1219(4) 0.081(2) Uani 0.682(7) 1 d PDU A 1
F3 F 0.7942(7) 0.4850(5) 0.0966(4) 0.085(2) Uani 0.682(7) 1 d PDU A 1
F4 F 0.7661(7) 0.3862(5) 0.1524(4) 0.090(2) Uani 0.682(7) 1 d PDU A 1
F5 F 0.6456(7) 0.4838(4) 0.1566(4) 0.090(2) Uani 0.682(7) 1 d PDU A 1
F6 F 0.6476(7) 0.4084(5) 0.0812(3) 0.103(2) Uani 0.682(7) 1 d PDU A 1
B2 B 0.7300(11) 0.4397(8) 0.1285(6) 0.087(2) Uani 0.318(7) 1 d PDU A 2
F7 F 0.7048(14) 0.4574(10) 0.1841(6) 0.086(3) Uani 0.318(7) 1 d PDU A 2
F8 F 0.7395(15) 0.3640(7) 0.1249(8) 0.092(3) Uani 0.318(7) 1 d PDU A 2
F9 F 0.6459(13) 0.4672(10) 0.0945(7) 0.097(3) Uani 0.318(7) 1 d PDU A 2
F10 F 0.8298(12) 0.4726(11) 0.1121(8) 0.079(3) Uani 0.318(7) 1 d PDU A 2
C54 C 0.8597(15) 0.1905(8) -0.0441(5) 0.091(3) Uani 0.58(2) 1 d PGU B 1
H54A H 0.8586 0.1426 -0.0614 0.109 Uiso 0.58(2) 1 calc PR B 1
C55 C 0.9484(16) 0.2102(9) -0.0082(6) 0.093(3) Uani 0.58(2) 1 d PGU B 1
H55A H 1.0078 0.1758 -0.0010 0.112 Uiso 0.58(2) 1 calc PR B 1
C56 C 0.9501(15) 0.2803(9) 0.0171(6) 0.097(3) Uani 0.58(2) 1 d PGU B 1
H56A H 1.0107 0.2938 0.0416 0.116 Uiso 0.58(2) 1 calc PR B 1
C57 C 0.8631(15) 0.3307(8) 0.0066(6) 0.101(3) Uani 0.58(2) 1 d PGU B 1
H57A H 0.8642 0.3786 0.0239 0.121 Uiso 0.58(2) 1 calc PR B 1
C58 C 0.7744(12) 0.3109(10) -0.0292(7) 0.097(3) Uani 0.58(2) 1 d PGU B 1
H58A H 0.7150 0.3453 -0.0364 0.116 Uiso 0.58(2) 1 calc PR B 1
C59 C 0.7728(11) 0.2409(10) -0.0546(7) 0.096(3) Uani 0.58(2) 1 d PGU B 1
H59A H 0.7122 0.2274 -0.0791 0.115 Uiso 0.58(2) 1 calc PR B 1
C60 C 0.905(2) 0.1870(11) -0.0414(7) 0.092(4) Uani 0.42(2) 1 d PGU B 2
H60A H 0.9099 0.1399 -0.0599 0.110 Uiso 0.42(2) 1 calc PR B 2
C61 C 0.7999(18) 0.2197(13) -0.0323(9) 0.094(3) Uani 0.42(2) 1 d PGU B 2
H61A H 0.7331 0.1950 -0.0446 0.113 Uiso 0.42(2) 1 calc PR B 2
C62 C 0.7926(17) 0.2885(13) -0.0053(10) 0.098(3) Uani 0.42(2) 1 d PGU B 2
H62A H 0.7208 0.3109 0.0009 0.117 Uiso 0.42(2) 1 calc PR B 2
C63 C 0.890(2) 0.3246(10) 0.0127(8) 0.100(4) Uani 0.42(2) 1 d PGU B 2
H63A H 0.8854 0.3717 0.0312 0.120 Uiso 0.42(2) 1 calc PR B 2
C64 C 0.9954(18) 0.2919(13) 0.0036(9) 0.097(4) Uani 0.42(2) 1 d PGU B 2
H64A H 1.0622 0.3166 0.0159 0.116 Uiso 0.42(2) 1 calc PR B 2
C65 C 1.0027(18) 0.2231(13) -0.0234(10) 0.094(4) Uani 0.42(2) 1 d PGU B 2
H65A H 1.0745 0.2007 -0.0296 0.113 Uiso 0.42(2) 1 calc PR B 2

loop_
_atom_site_aniso_label
_atom_site_aniso_U_11
_atom_site_aniso_U_22
_atom_site_aniso_U_33
_atom_site_aniso_U_23
_atom_site_aniso_U_13
_atom_site_aniso_U_12
Ir1 0.03194(13) 0.03336(13) 0.02663(13) -0.00205(14) 0.00373(14) 0.00023(14)
P1 0.0296(11) 0.0332(11) 0.0256(10) -0.0007(8) -0.0017(8) -0.0002(9)
O1 0.030(2) 0.027(2) 0.035(2) 0.000(2) -0.004(2) 0.001(2)
O2 0.028(2) 0.039(3) 0.033(2) -0.001(2) 0.0000(18) -0.003(3)
F1 0.060(3) 0.101(4) 0.075(4) 0.019(3) -0.001(3) 0.000(3)
F2 0.114(5) 0.114(5) 0.073(4) 0.008(3) 0.047(4) 0.031(4)
N1 0.028(3) 0.039(4) 0.029(3) -0.001(3) -0.004(3) 0.007(3)
C1 0.032(4) 0.030(4) 0.033(4) 0.001(4) -0.004(4) 0.003(3)
C2 0.027(4) 0.042(5) 0.040(4) 0.000(4) 0.002(3) 0.006(4)
C3 0.052(5) 0.029(5) 0.042(5) 0.001(4) 0.002(4) -0.002(4)
C4 0.047(5) 0.034(5) 0.041(5) -0.003(4) -0.008(4) 0.002(4)
C5 0.051(5) 0.038(5) 0.045(5) 0.002(4) -0.016(4) 0.001(4)
C6 0.052(6) 0.047(5) 0.047(5) 0.007(4) -0.011(4) 0.014(4)
C7 0.039(5) 0.070(7) 0.057(6) -0.002(5) -0.022(4) 0.003(5)
C8 0.044(5) 0.044(5) 0.041(4) 0.007(4) -0.009(4) 0.000(4)
C9 0.027(4) 0.046(5) 0.047(5) 0.000(4) 0.000(4) 0.000(4)
C10 0.034(3) 0.041(3) 0.029(3) 0.005(5) 0.002(3) 0.002(3)
C11 0.028(4) 0.037(5) 0.027(4) 0.001(3) -0.001(3) 0.001(4)
C12 0.024(4) 0.059(5) 0.031(4) 0.000(3) 0.007(4) 0.003(4)
C13 0.033(5) 0.071(7) 0.042(5) -0.013(4) 0.005(4) 0.000(5)
C14 0.051(6) 0.087(8) 0.072(7) -0.020(6) -0.014(5) 0.017(6)
C15 0.040(5) 0.112(8) 0.055(5) 0.001(7) 0.014(4) 0.002(7)
C16 0.040(5) 0.090(8) 0.054(6) 0.006(5) -0.001(4) 0.001(5)
C17 0.024(4) 0.073(6) 0.034(5) 0.008(4) 0.003(3) -0.004(4)
C18 0.036(5) 0.066(6) 0.044(4) 0.017(4) -0.002(4) -0.018(5)
C19 0.035(5) 0.046(5) 0.044(5) 0.011(4) -0.008(4) -0.009(4)
C20 0.023(4) 0.043(5) 0.024(3) -0.001(3) 0.002(3) -0.005(3)
C21 0.036(4) 0.030(4) 0.029(4) -0.007(3) 0.003(3) -0.004(3)
C22 0.040(4) 0.044(5) 0.028(4) -0.006(4) 0.003(3) 0.008(4)
C23 0.041(4) 0.057(5) 0.031(3) 0.000(4) 0.002(4) 0.002(5)
C24 0.038(5) 0.072(6) 0.037(5) -0.002(4) -0.004(4) -0.008(4)
C25 0.056(5) 0.051(6) 0.063(6) -0.011(5) 0.000(5) -0.011(5)
C26 0.081(7) 0.044(6) 0.074(6) 0.008(4) -0.026(6) 0.003(6)
C27 0.053(5) 0.042(5) 0.057(5) 0.001(4) -0.029(4) -0.009(4)
C28 0.033(4) 0.055(6) 0.044(4) -0.013(4) 0.008(3) 0.004(4)
C29 0.026(4) 0.031(4) 0.038(3) 0.005(3) -0.006(3) 0.004(4)
C30 0.039(5) 0.027(4) 0.020(3) -0.006(3) -0.003(3) 0.005(3)
C31 0.031(4) 0.046(5) 0.037(4) 0.012(4) 0.008(3) 0.005(4)
C32 0.045(5) 0.045(5) 0.049(5) 0.000(4) 0.008(4) 0.008(4)
C33 0.091(7) 0.052(6) 0.034(4) 0.017(4) -0.008(5) -0.004(5)
C34 0.077(6) 0.052(6) 0.052(5) 0.017(5) -0.026(5) -0.007(5)
C35 0.055(5) 0.042(5) 0.040(5) 0.002(4) -0.011(4) -0.003(4)
C36 0.033(4) 0.026(4) 0.039(4) 0.003(3) 0.006(3) 0.005(3)
C37 0.043(4) 0.051(5) 0.053(5) -0.006(4) -0.004(4) -0.010(4)
C38 0.041(4) 0.048(5) 0.045(4) -0.010(3) 0.005(4) -0.006(4)
C39 0.046(5) 0.057(6) 0.060(5) 0.008(5) 0.008(4) 0.003(4)
C40 0.056(6) 0.071(7) 0.054(6) -0.006(5) 0.002(4) 0.004(5)
C41 0.055(6) 0.087(7) 0.051(6) 0.001(5) 0.002(5) 0.004(6)
C42 0.043(5) 0.066(6) 0.115(9) -0.011(6) -0.021(6) 0.009(5)
C43 0.072(8) 0.113(10) 0.092(8) -0.031(7) 0.002(7) 0.023(7)
C44 0.073(7) 0.118(10) 0.095(9) -0.023(8) 0.016(6) 0.040(8)
C45 0.086(8) 0.082(8) 0.072(7) -0.003(6) 0.018(6) 0.011(7)
C46 0.055(5) 0.035(5) 0.039(4) -0.010(3) -0.010(4) -0.009(4)
C47 0.053(5) 0.036(4) 0.044(4) -0.017(3) 0.013(4) 0.001(5)
C48 0.079(6) 0.075(7) 0.063(6) -0.008(5) 0.007(5) 0.024(5)
C49 0.087(8) 0.078(7) 0.052(5) -0.008(5) 0.007(5) 0.024(6)
C50 0.076(6) 0.069(7) 0.030(4) 0.013(4) -0.002(5) 0.010(6)
C51 0.085(7) 0.045(5) 0.024(4) 0.004(4) -0.004(4) 0.026(5)
C52 0.070(6) 0.083(7) 0.045(5) -0.023(6) -0.011(4) 0.008(6)
C53 0.062(6) 0.069(7) 0.064(6) -0.028(5) -0.012(5) 0.004(5)
B1 0.074(4) 0.073(4) 0.097(5) 0.002(4) -0.017(4) -0.018(4)
F3 0.096(5) 0.080(5) 0.080(5) 0.011(4) 0.017(4) -0.022(4)
F4 0.088(5) 0.079(5) 0.102(5) 0.029(4) -0.033(4) -0.013(4)
F5 0.072(5) 0.079(4) 0.118(5) -0.007(4) 0.015(4) -0.021(4)
F6 0.087(4) 0.091(5) 0.131(5) -0.027(4) -0.048(4) -0.009(4)
B2 0.079(5) 0.078(4) 0.102(5) 0.003(4) -0.013(4) -0.018(4)
F7 0.079(6) 0.083(6) 0.097(6) 0.006(5) -0.006(5) -0.027(5)
F8 0.092(6) 0.077(5) 0.107(6) 0.005(5) -0.022(5) -0.021(5)
F9 0.081(5) 0.088(6) 0.121(6) 0.000(5) -0.026(5) -0.014(5)
F10 0.070(6) 0.079(6) 0.090(7) 0.007(5) -0.011(5) -0.015(5)
C54 0.100(9) 0.102(6) 0.071(6) -0.007(5) -0.003(6) -0.013(6)
C55 0.100(9) 0.105(6) 0.074(6) -0.011(5) -0.006(6) -0.010(6)
C56 0.102(9) 0.112(7) 0.076(6) -0.019(5) -0.009(6) -0.008(6)
C57 0.106(9) 0.115(7) 0.083(6) -0.026(6) -0.001(6) -0.004(6)
C58 0.099(8) 0.112(7) 0.079(7) -0.015(6) 0.002(6) -0.004(6)
C59 0.100(8) 0.109(7) 0.079(7) -0.012(6) -0.003(6) -0.008(6)
C60 0.101(9) 0.103(7) 0.071(6) -0.006(6) -0.003(7) -0.011(6)
C61 0.101(8) 0.107(7) 0.073(6) -0.010(6) -0.001(6) -0.011(6)
C62 0.101(8) 0.112(7) 0.079(7) -0.017(6) -0.001(6) -0.007(6)
C63 0.105(9) 0.115(7) 0.080(6) -0.024(6) -0.008(6) -0.004(6)
C64 0.104(9) 0.113(7) 0.073(7) -0.016(6) -0.008(7) -0.005(7)
C65 0.102(9) 0.107(7) 0.072(7) -0.012(6) -0.007(7) -0.008(7)

loop_
_atom_type_symbol
_atom_type_description
_atom_type_scat_dispersion_real
_atom_type_scat_dispersion_imag
_atom_type_scat_source
C C 0.0033 0.0016 'International Tables Vol C Tables 4.2.6.8 and 6.1.1.4'
H H 0.0000 0.0000 'International Tables Vol C Tables 4.2.6.8 and 6.1.1.4'
B B 0.0013 0.0007 'International Tables Vol C Tables 4.2.6.8 and 6.1.1.4'
N N 0.0061 0.0033 'International Tables Vol C Tables 4.2.6.8 and 6.1.1.4'
O O 0.0106 0.0060 'International Tables Vol C Tables 4.2.6.8 and 6.1.1.4'
F F 0.0171 0.0103 'International Tables Vol C Tables 4.2.6.8 and 6.1.1.4'
P P 0.1023 0.0942 'International Tables Vol C Tables 4.2.6.8 and 6.1.1.4'
Ir Ir -1.4442 7.9887 'International Tables Vol C Tables 4.2.6.8 and 6.1.1.4'

loop_
_exptl_crystal_face_index_h
_exptl_crystal_face_index_k
_exptl_crystal_face_index_l
_exptl_crystal_face_perp_dist
0.00 -1.00 0.00 0.0590
0.00 1.00 0.00 0.0380
2.00 0.00 1.00 0.0950
-2.00 0.00 -1.00 0.0160
0.00 0.00 -1.00 0.0030
0.00 0.00 1.00 0.0860

loop_
_geom_angle_atom_site_label_1
_geom_angle_atom_site_label_2
_geom_angle_atom_site_label_3
_geom_angle
C36 Ir1 C37 100.2(3)
C36 Ir1 C46 86.4(3)
C37 Ir1 C46 170.5(3)
C36 Ir1 C47 84.2(3)
C37 Ir1 C47 150.1(3)
C46 Ir1 C47 36.8(2)
C36 Ir1 C38 82.0(3)
C37 Ir1 C38 36.7(2)
C46 Ir1 C38 152.4(3)
C47 Ir1 C38 116.8(3)
C36 Ir1 P1 75.94(18)
C37 Ir1 P1 85.2(2)
C46 Ir1 P1 89.8(2)
C47 Ir1 P1 124.3(2)
C38 Ir1 P1 111.25(19)
C36 Ir1 C51 156.7(3)
C37 Ir1 C51 94.1(3)
C46 Ir1 C51 77.5(3)
C47 Ir1 C51 92.6(3)
C38 Ir1 C51 119.6(3)
P1 Ir1 C51 87.1(2)
C36 Ir1 C50 161.0(3)
C37 Ir1 C50 91.0(3)
C46 Ir1 C50 84.5(3)
C47 Ir1 C50 78.5(3)
C38 Ir1 C50 98.7(3)
P1 Ir1 C50 120.6(2)
C51 Ir1 C50 33.95(19)
C36 Ir1 C39 95.2(3)
C37 Ir1 C39 62.3(3)
C46 Ir1 C39 124.3(3)
C47 Ir1 C39 87.9(3)
C38 Ir1 C39 33.4(2)
P1 Ir1 C39 144.57(19)
C51 Ir1 C39 107.8(3)
C50 Ir1 C39 76.5(3)
O1 P1 O2 101.6(2)
O1 P1 N1 99.8(3)
O2 P1 N1 113.2(3)
O1 P1 Ir1 123.13(17)
O2 P1 Ir1 110.09(17)
N1 P1 Ir1 108.7(2)
C1 O1 P1 123.3(4)
C20 O2 P1 121.1(4)
C29 N1 C21 112.3(5)
C29 N1 P1 113.7(4)
C21 N1 P1 131.8(5)
C10 C1 C2 123.4(6)
C10 C1 O1 120.8(6)
C2 C1 O1 115.7(5)
C3 C2 C1 119.1(6)
C3 C2 H2A 120.4
C1 C2 H2A 120.4
C2 C3 C4 121.5(7)
C2 C3 H3A 119.3
C4 C3 H3A 119.3
C3 C4 C9 118.7(7)
C3 C4 C5 121.1(7)
C9 C4 C5 120.2(7)
C6 C5 C4 119.8(8)
C6 C5 H5A 120.1
C4 C5 H5A 120.1
C5 C6 C7 120.6(7)
C5 C6 H6A 119.7
C7 C6 H6A 119.7
C8 C7 C6 120.8(8)
C8 C7 H7A 119.6
C6 C7 H7A 119.6
C7 C8 C9 121.5(8)
C7 C8 H8A 119.2
C9 C8 H8A 119.2
C8 C9 C4 116.9(7)
C8 C9 C10 123.2(7)
C4 C9 C10 119.9(6)
C1 C10 C9 117.3(6)
C1 C10 C11 120.9(6)
C9 C10 C11 121.8(5)
C20 C11 C12 116.9(6)
C20 C11 C10 121.1(6)
C12 C11 C10 121.9(6)
C13 C12 C17 117.5(7)
C13 C12 C11 123.3(7)
C17 C12 C11 119.0(7)
C14 C13 C12 121.0(9)
C14 C13 H13A 119.5
C12 C13 H13A 119.5
C13 C14 C15 120.7(9)
C13 C14 H14A 119.6
C15 C14 H14A 119.6
C16 C15 C14 121.1(8)
C16 C15 H15A 119.4
C14 C15 H15A 119.4
C15 C16 C17 120.3(8)
C15 C16 H16A 119.8
C17 C16 H16A 119.8
C18 C17 C12 119.5(6)
C18 C17 C16 121.3(8)
C12 C17 C16 119.2(8)
C19 C18 C17 121.3(7)
C19 C18 H18A 119.3
C17 C18 H18A 119.3
C18 C19 C20 118.6(7)
C18 C19 H19A 120.7
C20 C19 H19A 120.7
C11 C20 C19 123.8(6)
C11 C20 O2 121.0(6)
C19 C20 O2 115.1(6)
N1 C21 C22 113.9(5)
N1 C21 C28 114.6(5)
C22 C21 C28 110.8(5)
N1 C21 H21A 105.5
C22 C21 H21A 105.5
C28 C21 H21A 105.5
C27 C22 C23 117.2(7)
C27 C22 C21 123.5(6)
C23 C22 C21 119.1(6)
C22 C23 C24 121.6(7)
C22 C23 H23A 119.2
C24 C23 H23A 119.2
C25 C24 C23 120.3(7)
C25 C24 H24A 119.8
C23 C24 H24A 119.8
C24 C25 C26 118.6(8)
C24 C25 H25A 120.7
C26 C25 H25A 120.7
C25 C26 C27 122.0(8)
C25 C26 H26A 119.0
C27 C26 H26A 119.0
C22 C27 C26 120.1(7)
C22 C27 H27A 120.0
C26 C27 H27A 120.0
C21 C28 H28A 109.5
C21 C28 H28B 109.5
H28A C28 H28B 109.5
C21 C28 H28C 109.5
H28A C28 H28C 109.5
H28B C28 H28C 109.5
N1 C29 C30 112.6(5)
N1 C29 C36 109.9(5)
C30 C29 C36 108.4(5)
N1 C29 H29A 108.6
C30 C29 H29A 108.6
C36 C29 H29A 108.6
C31 C30 C35 117.9(6)
C31 C30 C29 121.9(6)
C35 C30 C29 119.8(6)
C30 C31 C32 121.6(7)
C30 C31 H31A 119.2
C32 C31 H31A 119.2
C31 C32 C33 120.1(8)
C31 C32 H32A 120.0
C33 C32 H32A 120.0
C34 C33 C32 119.3(7)
C34 C33 H33A 120.3
C32 C33 H33A 120.3
C33 C34 C35 120.3(7)
C33 C34 H34A 119.8
C35 C34 H34A 119.8
C34 C35 C30 120.8(7)
C34 C35 H35A 119.6
C30 C35 H35A 119.6
C29 C36 Ir1 115.2(4)
C29 C36 H36A 108.5
Ir1 C36 H36A 108.5
C29 C36 H36B 108.5
Ir1 C36 H36B 108.5
H36A C36 H36B 107.5
C38 C37 Ir1 73.5(4)
C38 C37 H37A 120.0
Ir1 C37 H37A 79.1
C38 C37 H37B 120.0
Ir1 C37 H37B 118.3
H37A C37 H37B 120.0
C39 C38 C37 122.0(7)
C39 C38 Ir1 82.3(4)
C37 C38 Ir1 69.8(4)
C39 C38 H38A 119.0
C37 C38 H38A 119.0
Ir1 C38 H38A 119.7
C38 C39 C40 129.5(7)
C38 C39 Ir1 64.3(4)
C40 C39 Ir1 127.2(5)
C38 C39 H39A 115.2
C40 C39 H39A 115.2
Ir1 C39 H39A 78.5
C41 C40 C45 111.9(8)
C41 C40 C39 128.5(8)
C45 C40 C39 119.2(8)
C42 C41 F1 117.6(9)
C42 C41 C40 125.3(8)
F1 C41 C40 117.0(8)
C43 C42 C41 119.1(10)
C43 C42 H42A 120.4
C41 C42 H42A 120.4
C42 C43 C44 119.9(10)
C42 C43 H43A 120.0
C44 C43 H43A 120.0
C45 C44 C43 118.6(10)
C45 C44 H44A 120.7
C43 C44 H44A 120.7
F2 C45 C44 118.0(9)
F2 C45 C40 116.8(9)
C44 C45 C40 125.1(10)
C47 C46 C53 125.5(7)
C47 C46 Ir1 71.8(4)
C53 C46 Ir1 116.2(5)
C47 C46 H46A 112.4
C53 C46 H46A 112.4
Ir1 C46 H46A 112.4
C46 C47 C48 121.2(7)
C46 C47 Ir1 71.4(4)
C48 C47 Ir1 112.0(5)
C46 C47 H47A 114.9
C48 C47 H47A 114.9
Ir1 C47 H47A 114.9
C47 C48 C49 116.9(7)
C47 C48 H48A 108.1
C49 C48 H48A 108.1
C47 C48 H48B 108.1
C49 C48 H48B 108.1
H48A C48 H48B 107.3
C50 C49 C48 113.6(6)
C50 C49 H49A 108.9
C48 C49 H49A 108.9
C50 C49 H49B 108.9
C48 C49 H49B 108.9
H49A C49 H49B 107.7
C51 C50 C49 122.4(8)
C51 C50 Ir1 72.9(4)
C49 C50 Ir1 110.6(5)
C51 C50 H50A 114.6
C49 C50 H50A 114.6
Ir1 C50 H50A 114.6
C50 C51 C52 123.9(8)
C50 C51 Ir1 73.1(4)
C52 C51 Ir1 109.5(5)
C50 C51 H51A 114.3
C52 C51 H51A 114.3
Ir1 C51 H51A 114.3
C51 C52 C53 112.4(7)
C51 C52 H52A 109.1
C53 C52 H52A 109.1
C51 C52 H52B 109.1
C53 C52 H52B 109.1
H52A C52 H52B 107.9
C46 C53 C52 116.3(7)
C46 C53 H53A 108.2
C52 C53 H53A 108.2
C46 C53 H53B 108.2
C52 C53 H53B 108.2
H53A C53 H53B 107.4
F4 B1 F6 108.8(7)
F4 B1 F3 109.0(7)
F6 B1 F3 109.9(7)
F4 B1 F5 110.9(7)
F6 B1 F5 108.4(7)
F3 B1 F5 109.8(7)
F8 B2 F9 112.4(10)
F8 B2 F10 109.8(10)
F9 B2 F10 107.8(9)
F8 B2 F7 107.9(9)
F9 B2 F7 108.3(9)
F10 B2 F7 110.7(10)
C55 C54 C59 120.0
C55 C54 H54A 120.0
C59 C54 H54A 120.0
C54 C55 C56 120.0
C54 C55 H55A 120.0
C56 C55 H55A 120.0
C55 C56 C57 120.0
C55 C56 H56A 120.0
C57 C56 H56A 120.0
C58 C57 C56 120.0
C58 C57 H57A 120.0
C56 C57 H57A 120.0
C59 C58 C57 120.0
C59 C58 H58A 120.0
C57 C58 H58A 120.0
C58 C59 C54 120.0
C58 C59 H59A 120.0
C54 C59 H59A 120.0
C61 C60 C65 120.0
C61 C60 H60A 120.0
C65 C60 H60A 120.0
C62 C61 C60 120.0
C62 C61 H61A 120.0
C60 C61 H61A 120.0
C61 C62 C63 120.0
C61 C62 H62A 120.0
C63 C62 H62A 120.0
C64 C63 C62 120.0
C64 C63 H63A 120.0
C62 C63 H63A 120.0
C63 C64 C65 120.0
C63 C64 H64A 120.0
C65 C64 H64A 120.0
C64 C65 C60 120.0
C64 C65 H65A 120.0
C60 C65 H65A 120.0

loop_
_geom_bond_atom_site_label_1
_geom_bond_atom_site_label_2
_geom_bond_distance
Ir1 C36 2.111(6)
Ir1 C37 2.191(6)
Ir1 C46 2.214(7)
Ir1 C47 2.219(6)
Ir1 C38 2.237(7)
Ir1 P1 2.2611(18)
Ir1 C51 2.359(7)
Ir1 C50 2.361(7)
Ir1 C39 2.460(7)
P1 O1 1.598(5)
P1 O2 1.624(4)
P1 N1 1.657(6)
O1 C1 1.408(7)
O2 C20 1.411(7)
F1 C41 1.382(8)
F2 C45 1.374(11)
N1 C29 1.469(8)
N1 C21 1.498(8)
C1 C10 1.368(8)
C1 C2 1.396(9)
C2 C3 1.352(9)
C2 H2A 0.9500
C3 C4 1.412(9)
C3 H3A 0.9500
C4 C9 1.414(10)
C4 C5 1.431(9)
C5 C6 1.355(10)
C5 H5A 0.9500
C6 C7 1.381(11)
C6 H6A 0.9500
C7 C8 1.371(10)
C7 H7A 0.9500
C8 C9 1.412(9)
C8 H8A 0.9500
C9 C10 1.436(9)
C10 C11 1.486(8)
C11 C20 1.353(8)
C11 C12 1.445(9)
C12 C13 1.409(10)
C12 C17 1.423(10)
C13 C14 1.358(11)
C13 H13A 0.9500
C14 C15 1.397(12)
C14 H14A 0.9500
C15 C16 1.323(12)
C15 H15A 0.9500
C16 C17 1.433(10)
C16 H16A 0.9500
C17 C18 1.395(10)
C18 C19 1.350(10)
C18 H18A 0.9500
C19 C20 1.409(9)
C19 H19A 0.9500
C21 C22 1.513(9)
C21 C28 1.525(8)
C21 H21A 1.0000
C22 C27 1.366(10)
C22 C23 1.390(9)
C23 C24 1.390(10)
C23 H23A 0.9500
C24 C25 1.351(11)
C24 H24A 0.9500
C25 C26 1.350(10)
C25 H25A 0.9500
C26 C27 1.398(10)
C26 H26A 0.9500
C27 H27A 0.9500
C28 H28A 0.9800
C28 H28B 0.9800
C28 H28C 0.9800
C29 C30 1.518(8)
C29 C36 1.539(8)
C29 H29A 1.0000
C30 C31 1.366(9)
C30 C35 1.401(9)
C31 C32 1.379(9)
C31 H31A 0.9500
C32 C33 1.387(10)
C32 H32A 0.9500
C33 C34 1.369(10)
C33 H33A 0.9500
C34 C35 1.380(10)
C34 H34A 0.9500
C35 H35A 0.9500
C36 H36A 0.9900
C36 H36B 0.9900
C37 C38 1.395(9)
C37 H37A 0.9500
C37 H37B 0.9500
C38 C39 1.368(9)
C38 H38A 0.9500
C39 C40 1.488(10)
C39 H39A 0.9500
C40 C41 1.392(10)
C40 C45 1.398(11)
C41 C42 1.376(11)
C42 C43 1.354(13)
C42 H42A 0.9500
C43 C44 1.382(13)
C43 H43A 0.9500
C44 C45 1.377(13)
C44 H44A 0.9500
C46 C47 1.398(10)
C46 C53 1.501(10)
C46 H46A 1.0000
C47 C48 1.479(9)
C47 H47A 1.0000
C48 C49 1.545(11)
C48 H48A 0.9900
C48 H48B 0.9900
C49 C50 1.528(10)
C49 H49A 0.9900
C49 H49B 0.9900
C50 C51 1.378(8)
C50 H50A 1.0000
C51 C52 1.546(11)
C51 H51A 1.0000
C52 C53 1.547(11)
C52 H52A 0.9900
C52 H52B 0.9900
C53 H53A 0.9900
C53 H53B 0.9900
B1 F4 1.362(7)
B1 F6 1.364(7)
B1 F3 1.373(7)
B1 F5 1.378(7)
B2 F8 1.365(7)
B2 F9 1.368(7)
B2 F10 1.373(7)
B2 F7 1.374(7)
C54 C55 1.3900
C54 C59 1.3900
C54 H54A 0.9500
C55 C56 1.3900
C55 H55A 0.9500
C56 C57 1.3900
C56 H56A 0.9500
C57 C58 1.3900
C57 H57A 0.9500
C58 C59 1.3900
C58 H58A 0.9500
C59 H59A 0.9500
C60 C61 1.3900
C60 C65 1.3900
C60 H60A 0.9500
C61 C62 1.3900
C61 H61A 0.9500
C62 C63 1.3900
C62 H62A 0.9500
C63 C64 1.3900
C63 H63A 0.9500
C64 C65 1.3900
C64 H64A 0.9500
C65 H65A 0.9500
